data_4119449
loop_
_publ_author_name
'Keiji Mori'
'Yuki Ichikawa'
'Manato Kobayashi'
'Yukihiro Shibata'
'Masahiro Yamanaka'
'Takahiko Akiyama'

_publ_section_title
;
 Enantioselective Synthesis of Multisubstituted Biaryl Skeleton by Chiral
 Phosphoric Acid Catalyzed Desymmetrization/Kinetic Resolution Sequence
;
_journal_name_full 'Journal of the American Chemical Society'
_journal_page_first 3964
_journal_page_last 3970
_journal_paper_doi 10.1021/ja311902f
_journal_volume 135
_journal_year 2013
_chemical_formula_sum 'C18 H15 Br O3'
_chemical_formula_weight 359.21
_chemical_name_systematic
; 
 ? 
;
_space_group_IT_number 19
_symmetry_cell_setting orthorhombic
_symmetry_space_group_name_Hall 'P 2ac 2ab'
_symmetry_space_group_name_H-M 'P 21 21 21'
_atom_sites_solution_hydrogens geom
_atom_sites_solution_primary direct
_atom_sites_solution_secondary difmap
_audit_creation_method SHELXL-97
_cell_angle_alpha 90.00
_cell_angle_beta 90.00
_cell_angle_gamma 90.00
_cell_formula_units_Z 8
_cell_length_a 7.6433(8)
_cell_length_b 19.887(2)
_cell_length_c 22.256(3)
_cell_measurement_reflns_used 6294
_cell_measurement_temperature 123
_cell_measurement_theta_max 27.49
_cell_measurement_theta_min 2.24
_cell_volume 3383.0(7)
_computing_cell_refinement 'APEX2 (Bruker AXS, 2006)'
_computing_data_collection 'APEX2 (Bruker AXS, 2006)'
_computing_data_reduction 'SAINT (Bruker AXS, 2004)'
_computing_molecular_graphics 'XSHEL (Bruker AXS,2002)'
_computing_publication_material 'XCIF (Bruker AXS, 2001)'
_computing_structure_refinement 'SHELXL-97 (Sheldrick, 1997)'
_computing_structure_solution 'SHELXS-97 (Sheldrick, 1997)'
_diffrn_ambient_temperature 123
_diffrn_detector_area_resol_mean 8.333
_diffrn_measured_fraction_theta_full 0.995
_diffrn_measured_fraction_theta_max 0.995
_diffrn_measurement_device_type 'Bruker APEXII CCD area detector'
_diffrn_measurement_method 'phi and omega scans'
_diffrn_radiation_monochromator 'Bruker Helios multilayer confocal mirror'
_diffrn_radiation_source 'Bruker TXS fine-focus rotating anode'
_diffrn_radiation_type MoK\a
_diffrn_radiation_wavelength 0.71073
_diffrn_reflns_av_R_equivalents 0.0338
_diffrn_reflns_av_sigmaI/netI 0.0618
_diffrn_reflns_limit_h_max 9
_diffrn_reflns_limit_h_min -9
_diffrn_reflns_limit_k_max 25
_diffrn_reflns_limit_k_min -20
_diffrn_reflns_limit_l_max 28
_diffrn_reflns_limit_l_min -25
_diffrn_reflns_number 18997
_diffrn_reflns_theta_full 27.50
_diffrn_reflns_theta_max 27.50
_diffrn_reflns_theta_min 1.37
_exptl_absorpt_coefficient_mu 2.439
_exptl_absorpt_correction_T_max 0.7925
_exptl_absorpt_correction_T_min 0.6412
_exptl_absorpt_correction_type empirical
_exptl_absorpt_process_details
;
SADABS Sheldrick 1996
;
_exptl_crystal_colour colorless
_exptl_crystal_density_diffrn 1.411
_exptl_crystal_description stick
_exptl_crystal_F_000 1456
_exptl_crystal_size_max 0.20
_exptl_crystal_size_mid 0.20
_exptl_crystal_size_min 0.10
_refine_diff_density_max 2.600
_refine_diff_density_min -0.488
_refine_diff_density_rms 0.164
_refine_ls_abs_structure_details 'Flack H D (1983), Acta Cryst. A39, 876-881'
_refine_ls_abs_structure_Flack -0.007(13)
_refine_ls_extinction_method none
_refine_ls_goodness_of_fit_ref 1.108
_refine_ls_hydrogen_treatment mixed
_refine_ls_matrix_type full
_refine_ls_number_parameters 404
_refine_ls_number_reflns 7636
_refine_ls_number_restraints 1
_refine_ls_restrained_S_all 1.108
_refine_ls_R_factor_all 0.0606
_refine_ls_R_factor_gt 0.0503
_refine_ls_shift/su_max 0.000
_refine_ls_shift/su_mean 0.000
_refine_ls_structure_factor_coef Fsqd
_refine_ls_weighting_details 'calc w=1/[\s^2^(Fo^2^)+(0.0977P)^2^+2.1562P] where P=(Fo^2^+2Fc^2^)/3'
_refine_ls_weighting_scheme calc
_refine_ls_wR_factor_gt 0.1548
_refine_ls_wR_factor_ref 0.1615
_reflns_number_gt 6590
_reflns_number_total 7636
_reflns_threshold_expression >2sigma(I)
_cod_data_source_file ja311902f_si_003.cif
_cod_data_source_block shelxl
_cod_original_cell_volume 3383.1(6)
_cod_original_sg_symbol_H-M 'P 21 21 21 '
_cod_database_code 4119449

loop_
_symmetry_equiv_pos_as_xyz
'x, y, z'
'-x+1/2, -y, z+1/2'
'-x, y+1/2, -z+1/2'
'x+1/2, -y+1/2, -z'

loop_
_atom_site_label
_atom_site_type_symbol
_atom_site_fract_x
_atom_site_fract_y
_atom_site_fract_z
_atom_site_U_iso_or_equiv
_atom_site_adp_type
_atom_site_occupancy
_atom_site_symmetry_multiplicity
_atom_site_calc_flag
_atom_site_refinement_flags
Br1 Br 0.49555(8) 0.75985(3) 0.26880(3) 0.03065(17) Uani 1 1 d .
Br2 Br -0.20016(7) 0.19864(3) 0.08828(2) 0.02215(14) Uani 1 1 d .
C1 C 0.8569(6) 0.5284(2) 0.2656(2) 0.0151(10) Uani 1 1 d .
C2 C 0.7965(7) 0.4896(2) 0.2172(2) 0.0152(9) Uani 1 1 d .
C3 C 0.7918(7) 0.4184(2) 0.2234(2) 0.0183(10) Uani 1 1 d .
H3 H 0.7500 0.3916 0.1912 0.022 Uiso 1 1 calc R
C4 C 0.8471(7) 0.3878(2) 0.2756(2) 0.0189(11) Uani 1 1 d .
H4A H 0.8403 0.3403 0.2789 0.023 Uiso 1 1 calc R
C5 C 0.9128(7) 0.4251(3) 0.3236(2) 0.0167(10) Uani 1 1 d .
C6 C 0.9737(7) 0.3940(3) 0.3779(3) 0.0249(12) Uani 1 1 d .
H6 H 0.9687 0.3465 0.3816 0.030 Uiso 1 1 calc R
C7 C 1.0382(7) 0.4310(3) 0.4238(2) 0.0233(12) Uani 1 1 d .
H7 H 1.0786 0.4094 0.4593 0.028 Uiso 1 1 calc R
C8 C 1.0454(7) 0.5034(3) 0.4188(3) 0.0272(13) Uani 1 1 d .
H8 H 1.0933 0.5293 0.4507 0.033 Uiso 1 1 calc R
C9 C 0.9845(7) 0.5344(3) 0.3691(2) 0.0190(10) Uani 1 1 d .
H9 H 0.9858 0.5821 0.3673 0.023 Uiso 1 1 calc R
C10 C 0.9177(7) 0.4971(3) 0.3188(2) 0.0162(10) Uani 1 1 d .
C11 C 0.8585(7) 0.6035(2) 0.2613(2) 0.0136(10) Uani 1 1 d .
C12 C 0.7018(7) 0.6400(2) 0.2644(2) 0.0153(9) Uani 1 1 d .
C13 C 0.7068(7) 0.7102(2) 0.2628(2) 0.0196(10) Uani 1 1 d .
C14 C 0.8626(7) 0.7452(3) 0.2594(3) 0.0235(12) Uani 1 1 d .
H14 H 0.8628 0.7929 0.2591 0.028 Uiso 1 1 calc R
C15 C 1.0210(7) 0.7093(2) 0.2564(2) 0.0213(11) Uani 1 1 d .
H15 H 1.1292 0.7326 0.2533 0.026 Uiso 1 1 calc R
C16 C 1.0177(7) 0.6388(2) 0.2580(2) 0.0155(10) Uani 1 1 d .
C17 C 0.7296(7) 0.5233(3) 0.1618(2) 0.0198(11) Uani 1 1 d .
H17A H 0.6070 0.5377 0.1681 0.024 Uiso 1 1 calc R
H17B H 0.8007 0.5638 0.1531 0.024 Uiso 1 1 calc R
C18 C 0.6587(8) 0.5053(3) 0.0598(2) 0.0242(12) Uani 1 1 d .
H18A H 0.5340 0.5126 0.0676 0.036 Uiso 1 1 calc R
H18B H 0.6724 0.4743 0.0259 0.036 Uiso 1 1 calc R
H18C H 0.7146 0.5483 0.0501 0.036 Uiso 1 1 calc R
C19 C 0.1475(6) 0.4322(3) 0.0762(2) 0.0161(10) Uani 1 1 d .
C20 C 0.2081(7) 0.4710(2) 0.1237(2) 0.0161(10) Uani 1 1 d .
C21 C 0.2075(8) 0.5421(3) 0.1199(2) 0.0192(10) Uani 1 1 d .
H21 H 0.2509 0.5681 0.1524 0.023 Uiso 1 1 calc R
C22 C 0.1450(7) 0.5736(3) 0.0698(2) 0.0222(12) Uani 1 1 d .
H22 H 0.1449 0.6213 0.0683 0.027 Uiso 1 1 calc R
C23 C 0.0802(7) 0.5367(3) 0.0197(2) 0.0199(11) Uani 1 1 d .
C24 C 0.0153(9) 0.5682(3) -0.0323(3) 0.0288(13) Uani 1 1 d .
H24 H 0.0143 0.6159 -0.0346 0.035 Uiso 1 1 calc R
C25 C -0.0467(7) 0.5312(3) -0.0799(2) 0.0270(13) Uani 1 1 d .
H25 H -0.0921 0.5535 -0.1143 0.032 Uiso 1 1 calc R
C26 C -0.0432(8) 0.4612(3) -0.0779(3) 0.0296(14) Uani 1 1 d .
H26 H -0.0844 0.4359 -0.1112 0.036 Uiso 1 1 calc R
C27 C 0.0203(7) 0.4282(3) -0.0272(2) 0.0220(11) Uani 1 1 d .
H27 H 0.0216 0.3805 -0.0262 0.026 Uiso 1 1 calc R
C28 C 0.0825(7) 0.4645(3) 0.0225(2) 0.0191(11) Uani 1 1 d .
C29 C 0.1549(7) 0.3579(3) 0.0782(2) 0.0183(11) Uani 1 1 d .
C30 C -0.0003(7) 0.3196(2) 0.0822(2) 0.0154(9) Uani 1 1 d .
C31 C 0.0084(7) 0.2496(2) 0.0810(2) 0.0160(9) Uani 1 1 d .
C32 C 0.1683(7) 0.2170(3) 0.0749(2) 0.0201(11) Uani 1 1 d .
H32 H 0.1716 0.1693 0.0722 0.024 Uiso 1 1 calc R
C33 C 0.3206(7) 0.2527(3) 0.0728(2) 0.0209(11) Uani 1 1 d .
H33 H 0.4296 0.2300 0.0703 0.025 Uiso 1 1 calc R
C34 C 0.3156(7) 0.3233(3) 0.0743(2) 0.0185(10) Uani 1 1 d .
C35 C 0.2805(8) 0.4382(3) 0.1798(2) 0.0202(11) Uani 1 1 d .
H35A H 0.2176 0.3955 0.1873 0.024 Uiso 1 1 calc R
H35B H 0.4057 0.4275 0.1736 0.024 Uiso 1 1 calc R
C36 C 0.3451(7) 0.4531(3) 0.2826(2) 0.0214(11) Uani 1 1 d .
H36A H 0.2982 0.4082 0.2908 0.032 Uiso 1 1 calc R
H36B H 0.3213 0.4826 0.3169 0.032 Uiso 1 1 calc R
H36C H 0.4717 0.4501 0.2762 0.032 Uiso 1 1 calc R
O1 O 0.5522(5) 0.60367(19) 0.2694(2) 0.0211(8) Uani 1 1 d D
O2 O 1.1763(5) 0.60822(18) 0.25674(17) 0.0194(8) Uani 1 1 d .
H2 H 1.1630 0.5670 0.2500 0.029 Uiso 1 1 calc R
O3 O 0.7388(5) 0.47727(19) 0.11173(16) 0.0205(8) Uani 1 1 d .
O4 O -0.1607(5) 0.34882(18) 0.08611(18) 0.0187(7) Uani 1 1 d .
H4 H -0.1495 0.3908 0.0864 0.028 Uiso 1 1 calc R
O5 O 0.4617(5) 0.3614(2) 0.07053(18) 0.0257(9) Uani 1 1 d .
H5 H 0.5496 0.3363 0.0674 0.038 Uiso 1 1 calc R
O6 O 0.2629(5) 0.48017(18) 0.22960(17) 0.0234(9) Uani 1 1 d .
H1 H 0.456(4) 0.623(3) 0.274(3) 0.018(16) Uiso 1 1 d D

loop_
_atom_site_aniso_label
_atom_site_aniso_U_11
_atom_site_aniso_U_22
_atom_site_aniso_U_33
_atom_site_aniso_U_23
_atom_site_aniso_U_13
_atom_site_aniso_U_12
Br1 0.0141(3) 0.0179(3) 0.0600(4) -0.0032(3) -0.0018(3) 0.0048(2)
Br2 0.0163(3) 0.0187(2) 0.0314(3) 0.0032(2) -0.0027(2) -0.0026(2)
C1 0.011(2) 0.014(2) 0.021(2) 0.000(2) 0.0026(19) -0.0023(18)
C2 0.009(2) 0.018(2) 0.019(2) 0.0005(18) 0.002(2) -0.002(2)
C3 0.017(2) 0.016(2) 0.022(2) -0.0030(19) 0.002(2) 0.002(2)
C4 0.019(3) 0.009(2) 0.029(3) -0.001(2) 0.005(2) 0.0018(18)
C5 0.014(2) 0.017(2) 0.020(2) 0.0028(19) 0.0025(19) 0.002(2)
C6 0.017(3) 0.022(3) 0.035(3) 0.008(2) 0.004(2) 0.005(2)
C7 0.024(3) 0.027(3) 0.019(3) 0.008(2) -0.002(2) 0.002(2)
C8 0.022(3) 0.041(3) 0.018(3) -0.006(3) 0.002(2) 0.000(2)
C9 0.017(3) 0.018(2) 0.022(2) -0.0006(19) 0.005(2) -0.001(2)
C10 0.011(2) 0.016(2) 0.021(2) 0.000(2) 0.0041(19) 0.002(2)
C11 0.015(2) 0.010(2) 0.015(2) 0.0006(19) 0.0003(18) 0.0004(18)
C12 0.015(2) 0.013(2) 0.017(2) 0.0007(19) 0.002(2) -0.001(2)
C13 0.013(2) 0.018(2) 0.028(3) -0.002(2) -0.002(2) 0.006(2)
C14 0.015(3) 0.012(2) 0.044(3) 0.006(2) -0.001(2) 0.003(2)
C15 0.015(3) 0.012(2) 0.037(3) 0.000(2) -0.002(2) -0.001(2)
C16 0.012(2) 0.016(2) 0.018(2) 0.0003(19) 0.0008(19) 0.000(2)
C17 0.023(3) 0.018(2) 0.019(2) -0.003(2) -0.002(2) 0.000(2)
C18 0.022(3) 0.029(3) 0.021(3) 0.002(2) 0.001(2) 0.004(2)
C19 0.013(2) 0.017(2) 0.019(3) -0.0013(19) 0.0025(18) -0.0004(19)
C20 0.011(2) 0.015(2) 0.022(2) 0.0022(19) 0.002(2) 0.000(2)
C21 0.018(3) 0.016(2) 0.024(3) -0.002(2) -0.001(2) -0.002(2)
C22 0.020(3) 0.019(3) 0.028(3) 0.002(2) 0.002(2) 0.000(2)
C23 0.017(3) 0.022(3) 0.020(3) 0.002(2) 0.004(2) 0.004(2)
C24 0.026(3) 0.030(3) 0.031(3) 0.005(2) 0.004(3) 0.001(3)
C25 0.020(3) 0.043(3) 0.018(3) 0.007(3) 0.001(2) 0.007(2)
C26 0.022(3) 0.044(4) 0.023(3) -0.005(3) -0.002(2) 0.003(3)
C27 0.019(3) 0.025(3) 0.022(3) -0.003(2) 0.003(2) 0.003(2)
C28 0.010(2) 0.027(3) 0.020(3) 0.002(2) 0.0029(19) 0.002(2)
C29 0.018(3) 0.014(2) 0.023(3) -0.003(2) -0.002(2) 0.001(2)
C30 0.012(2) 0.020(2) 0.015(2) -0.0025(18) -0.001(2) 0.000(2)
C31 0.015(2) 0.016(2) 0.017(2) 0.0003(18) -0.003(2) -0.004(2)
C32 0.020(3) 0.016(2) 0.024(3) -0.0013(19) -0.004(2) 0.000(2)
C33 0.013(2) 0.024(3) 0.025(3) -0.001(2) 0.000(2) 0.003(2)
C34 0.013(2) 0.023(3) 0.020(3) -0.0039(19) 0.000(2) 0.000(2)
C35 0.021(3) 0.019(2) 0.021(2) -0.003(2) -0.004(2) 0.001(2)
C36 0.019(3) 0.027(3) 0.018(3) 0.000(2) 0.0000(19) 0.006(2)
O1 0.0107(18) 0.0170(19) 0.036(2) -0.0030(18) 0.0031(16) -0.0001(14)
O2 0.0142(19) 0.0135(17) 0.031(2) -0.0004(15) -0.0004(15) -0.0008(14)
O3 0.023(2) 0.0208(19) 0.0181(17) -0.0069(15) -0.0045(14) 0.0085(15)
O4 0.0139(18) 0.0151(17) 0.0270(18) -0.0029(15) -0.0005(16) 0.0023(14)
O5 0.015(2) 0.0204(19) 0.042(2) -0.0044(17) -0.0009(16) 0.0001(15)
O6 0.030(2) 0.0215(19) 0.0187(18) -0.0061(15) -0.0062(16) 0.0110(16)

loop_
_atom_type_symbol
_atom_type_description
_atom_type_scat_dispersion_real
_atom_type_scat_dispersion_imag
_atom_type_scat_source
C C 0.0033 0.0016 'International Tables Vol C Tables 4.2.6.8 and 6.1.1.4'
H H 0.0000 0.0000 'International Tables Vol C Tables 4.2.6.8 and 6.1.1.4'
O O 0.0106 0.0060 'International Tables Vol C Tables 4.2.6.8 and 6.1.1.4'
Br Br -0.2901 2.4595 'International Tables Vol C Tables 4.2.6.8 and 6.1.1.4'

loop_
_geom_angle_atom_site_label_1
_geom_angle_atom_site_label_2
_geom_angle_atom_site_label_3
_geom_angle
C2 C1 C10 120.7(4)
C2 C1 C11 120.2(4)
C10 C1 C11 119.2(4)
C1 C2 C3 118.6(4)
C1 C2 C17 120.0(4)
C3 C2 C17 121.3(4)
C4 C3 C2 121.0(5)
C4 C3 H3 119.5
C2 C3 H3 119.5
C3 C4 C5 121.5(5)
C3 C4 H4A 119.3
C5 C4 H4A 119.3
C4 C5 C6 122.3(5)
C4 C5 C10 118.8(5)
C6 C5 C10 118.9(5)
C7 C6 C5 121.4(5)
C7 C6 H6 119.3
C5 C6 H6 119.3
C6 C7 C8 119.9(5)
C6 C7 H7 120.1
C8 C7 H7 120.1
C9 C8 C7 120.2(5)
C9 C8 H8 119.9
C7 C8 H8 119.9
C8 C9 C10 121.8(5)
C8 C9 H9 119.1
C10 C9 H9 119.1
C1 C10 C9 122.8(5)
C1 C10 C5 119.4(5)
C9 C10 C5 117.8(5)
C12 C11 C16 119.0(4)
C12 C11 C1 120.4(4)
C16 C11 C1 120.6(4)
O1 C12 C13 123.8(5)
O1 C12 C11 116.7(4)
C13 C12 C11 119.5(5)
C14 C13 C12 121.9(5)
C14 C13 Br1 118.4(4)
C12 C13 Br1 119.7(4)
C13 C14 C15 119.3(5)
C13 C14 H14 120.4
C15 C14 H14 120.4
C16 C15 C14 119.4(5)
C16 C15 H15 120.3
C14 C15 H15 120.3
O2 C16 C15 115.6(5)
O2 C16 C11 123.4(4)
C15 C16 C11 121.0(5)
O3 C17 C2 109.6(4)
O3 C17 H17A 109.7
C2 C17 H17A 109.7
O3 C17 H17B 109.7
C2 C17 H17B 109.7
H17A C17 H17B 108.2
O3 C18 H18A 109.5
O3 C18 H18B 109.5
H18A C18 H18B 109.5
O3 C18 H18C 109.5
H18A C18 H18C 109.5
H18B C18 H18C 109.5
C20 C19 C28 119.8(5)
C20 C19 C29 121.3(5)
C28 C19 C29 118.9(5)
C19 C20 C21 120.5(5)
C19 C20 C35 120.7(4)
C21 C20 C35 118.8(4)
C22 C21 C20 120.6(5)
C22 C21 H21 119.7
C20 C21 H21 119.7
C21 C22 C23 121.7(5)
C21 C22 H22 119.1
C23 C22 H22 119.1
C24 C23 C22 122.6(5)
C24 C23 C28 119.0(5)
C22 C23 C28 118.4(5)
C25 C24 C23 121.3(6)
C25 C24 H24 119.4
C23 C24 H24 119.4
C24 C25 C26 120.2(5)
C24 C25 H25 119.9
C26 C25 H25 119.9
C27 C26 C25 120.3(6)
C27 C26 H26 119.9
C25 C26 H26 119.9
C26 C27 C28 120.9(5)
C26 C27 H27 119.5
C28 C27 H27 119.5
C27 C28 C23 118.4(5)
C27 C28 C19 122.6(5)
C23 C28 C19 119.0(5)
C34 C29 C30 118.2(5)
C34 C29 C19 121.2(5)
C30 C29 C19 120.5(5)
O4 C30 C31 118.1(5)
O4 C30 C29 122.1(4)
C31 C30 C29 119.8(5)
C32 C31 C30 120.6(5)
C32 C31 Br2 119.9(4)
C30 C31 Br2 119.4(4)
C33 C32 C31 120.7(5)
C33 C32 H32 119.6
C31 C32 H32 119.6
C32 C33 C34 119.8(5)
C32 C33 H33 120.1
C34 C33 H33 120.1
O5 C34 C33 122.4(5)
O5 C34 C29 116.8(5)
C33 C34 C29 120.8(5)
O6 C35 C20 111.2(4)
O6 C35 H35A 109.4
C20 C35 H35A 109.4
O6 C35 H35B 109.4
C20 C35 H35B 109.4
H35A C35 H35B 108.0
O6 C36 H36A 109.5
O6 C36 H36B 109.5
H36A C36 H36B 109.5
O6 C36 H36C 109.5
H36A C36 H36C 109.5
H36B C36 H36C 109.5
C12 O1 H1 120(4)
C16 O2 H2 109.5
C18 O3 C17 111.0(4)
C30 O4 H4 109.5
C34 O5 H5 109.5
C35 O6 C36 112.6(4)

loop_
_geom_bond_atom_site_label_1
_geom_bond_atom_site_label_2
_geom_bond_distance
Br1 C13 1.898(5)
Br2 C31 1.895(5)
C1 C2 1.403(7)
C1 C10 1.417(7)
C1 C11 1.498(6)
C2 C3 1.423(7)
C2 C17 1.493(7)
C3 C4 1.376(7)
C3 H3 0.9500
C4 C5 1.395(7)
C4 H4A 0.9500
C5 C6 1.434(7)
C5 C10 1.437(7)
C6 C7 1.352(8)
C6 H6 0.9500
C7 C8 1.446(8)
C7 H7 0.9500
C8 C9 1.350(8)
C8 H8 0.9500
C9 C10 1.435(7)
C9 H9 0.9500
C11 C12 1.402(7)
C11 C16 1.407(7)
C12 O1 1.357(6)
C12 C13 1.397(6)
C13 C14 1.382(7)
C14 C15 1.407(7)
C14 H14 0.9500
C15 C16 1.402(7)
C15 H15 0.9500
C16 O2 1.356(6)
C17 O3 1.444(6)
C17 H17A 0.9900
C17 H17B 0.9900
C18 O3 1.421(6)
C18 H18A 0.9800
C18 H18B 0.9800
C18 H18C 0.9800
C19 C20 1.389(7)
C19 C28 1.445(7)
C19 C29 1.479(7)
C20 C21 1.417(7)
C20 C35 1.513(7)
C21 C22 1.365(8)
C21 H21 0.9500
C22 C23 1.422(8)
C22 H22 0.9500
C23 C24 1.407(8)
C23 C28 1.438(8)
C24 C25 1.373(9)
C24 H24 0.9500
C25 C26 1.394(9)
C25 H25 0.9500
C26 C27 1.392(8)
C26 H26 0.9500
C27 C28 1.404(8)
C27 H27 0.9500
C29 C34 1.410(7)
C29 C30 1.412(7)
C30 O4 1.359(6)
C30 C31 1.395(7)
C31 C32 1.390(7)
C32 C33 1.365(8)
C32 H32 0.9500
C33 C34 1.405(8)
C33 H33 0.9500
C34 O5 1.352(7)
C35 O6 1.395(6)
C35 H35A 0.9900
C35 H35B 0.9900
C36 O6 1.441(6)
C36 H36A 0.9800
C36 H36B 0.9800
C36 H36C 0.9800
O1 H1 0.84(2)
O2 H2 0.8400
O4 H4 0.8400
O5 H5 0.8400
